data_4309495
loop_
_publ_author_name
'Zheng-Hua Zhang'
'Taka-aki Okamura'
'Yasuchika Hasegawa'
'Hiroyuki Kawaguchi'
'Ling-Yan Kong'
'Wei-Yin Sun'
'Norikazu Ueyama'

_publ_section_title
;
Syntheses, Structures, and Luminescent and Magnetic Properties of Novel
Three-Dimensional Lanthanide Complexes with 1,3,5-Benzenetriacetate
;
_journal_name_full 'Inorganic Chemistry'
_journal_page_first 6219
_journal_page_last 6227
_journal_paper_doi 10.1021/ic050453a
_journal_volume 44
_journal_year 2005
_chemical_formula_moiety 'C12 H21.69 Nd O12.35 '
_chemical_formula_sum 'C12 H21.69 Nd O12.35'
_chemical_formula_weight 507.77
_chemical_name_systematic
;
[Nd(bta)(H2O)2]-4.35(H2O)
;
_space_group_IT_number 2
_symmetry_cell_setting triclinic
_symmetry_Int_Tables_number 2
_symmetry_space_group_name_Hall '-P 1'
_symmetry_space_group_name_H-M 'P -1'
_atom_sites_solution_hydrogens geom
_atom_sites_solution_primary direct
_atom_sites_solution_secondary difmap
_audit_creation_date 'Sat Feb 26 14:12:24 2005'
_audit_creation_method SHELXL-97
_cell_angle_alpha 64.333(19)
_cell_angle_beta 80.33(3)
_cell_angle_gamma 73.76(2)
_cell_formula_units_Z 2
_cell_length_a 8.4735(7)
_cell_length_b 10.8836(9)
_cell_length_c 11.1301(2)
_cell_measurement_reflns_used 3041
_cell_measurement_temperature 173
_cell_measurement_theta_max 27.5
_cell_measurement_theta_min 3.1
_cell_volume 886.94(19)
_computing_structure_refinement 'SHELXL-97 (Sheldrick, 1997)'
_computing_structure_solution 'SHELXS-97 (Sheldrick, 1997)'
_diffrn_ambient_temperature 173
_diffrn_measured_fraction_theta_full 0.921
_diffrn_measured_fraction_theta_max 0.921
_diffrn_measurement_device_type 'Rigaku/MSC Mercury CCD'
_diffrn_measurement_method \w
_diffrn_radiation_monochromator graphite
_diffrn_radiation_source 'fine-focus sealed tube'
_diffrn_radiation_type MoK\a
_diffrn_radiation_wavelength 0.71070
_diffrn_reflns_av_R_equivalents 0.028
_diffrn_reflns_av_sigmaI/netI 0.0298
_diffrn_reflns_limit_h_max 10
_diffrn_reflns_limit_h_min 0
_diffrn_reflns_limit_k_max 14
_diffrn_reflns_limit_k_min -13
_diffrn_reflns_limit_l_max 14
_diffrn_reflns_limit_l_min -13
_diffrn_reflns_number 3743
_diffrn_reflns_theta_full 27.48
_diffrn_reflns_theta_max 27.48
_diffrn_reflns_theta_min 3.14
_exptl_absorpt_coefficient_mu 2.988
_exptl_absorpt_correction_T_max 0.861
_exptl_absorpt_correction_T_min 0.648
_exptl_absorpt_correction_type multi-scan
_exptl_crystal_colour colorless
_exptl_crystal_density_diffrn 1.901
_exptl_crystal_density_method 'not measured'
_exptl_crystal_description block
_exptl_crystal_F_000 505
_exptl_crystal_size_max 0.250
_exptl_crystal_size_mid 0.150
_exptl_crystal_size_min 0.050
_refine_diff_density_max 5.242
_refine_diff_density_min -0.982
_refine_diff_density_rms 0.203
_refine_ls_extinction_method none
_refine_ls_goodness_of_fit_ref 1.128
_refine_ls_hydrogen_treatment constr
_refine_ls_matrix_type full
_refine_ls_number_parameters 256
_refine_ls_number_reflns 3743
_refine_ls_number_restraints 25
_refine_ls_restrained_S_all 1.126
_refine_ls_R_factor_all 0.0492
_refine_ls_R_factor_gt 0.0456
_refine_ls_shift/su_max 0.001
_refine_ls_shift/su_mean 0.000
_refine_ls_structure_factor_coef Fsqd
_refine_ls_weighting_details 'calc w=1/[\s^2^(Fo^2^)+(0.0627P)^2^+7.7478P] where P=(Fo^2^+2Fc^2^)/3'
_refine_ls_weighting_scheme calc
_refine_ls_wR_factor_gt 0.1227
_refine_ls_wR_factor_ref 0.1257
_reflns_number_gt 3361
_reflns_number_total 3743
_reflns_threshold_expression I>2\s(I)
_cod_data_source_file ic050453asi20050525_093545_1.cif
_cod_data_source_block 1
_cod_original_cell_volume 886.93(19)
_cod_database_code 4309495

loop_
_symmetry_equiv_pos_as_xyz
'x, y, z'
'-x, -y, -z'

loop_
_atom_site_label
_atom_site_type_symbol
_atom_site_fract_x
_atom_site_fract_y
_atom_site_fract_z
_atom_site_U_iso_or_equiv
_atom_site_adp_type
_atom_site_occupancy
_atom_site_symmetry_multiplicity
_atom_site_calc_flag
_atom_site_refinement_flags
_atom_site_disorder_assembly
_atom_site_disorder_group
Nd1 Nd 0.74826(3) 1.00318(3) 0.50269(3) 0.01117(12) Uani 1 1 d . . .
O1 O 0.9968(5) 0.9515(5) 0.6330(4) 0.0171(9) Uani 1 1 d . . .
O2 O 0.7620(6) 0.9408(6) 0.7519(4) 0.0275(11) Uani 1 1 d U . .
O3 O 0.7827(5) 0.9098(6) 0.3258(5) 0.0275(11) Uani 1 1 d . . .
O4 O 0.5304(5) 0.9374(5) 0.4130(4) 0.0178(9) Uani 1 1 d . . .
O5 O 0.7784(9) 0.7593(5) 0.6153(6) 0.0456(16) Uani 1 1 d . . .
O6 O 0.8111(10) 0.5409(7) 0.6430(9) 0.067(2) Uani 1 1 d . . .
O7 O 0.7540(6) 1.2245(5) 0.5129(5) 0.0245(10) Uani 1 1 d . . .
O8 O 0.6157(7) 1.2127(5) 0.3045(5) 0.0314(11) Uani 1 1 d . . .
O9 O 0.9028(7) 0.2627(6) 0.6839(6) 0.0350(12) Uani 1 1 d . . .
O10 O 0.4889(9) 0.4471(7) 0.4001(9) 0.069(2) Uani 1 1 d . . .
O11 O 0.5111(12) 0.8029(12) 0.8921(7) 0.072(3) Uani 0.837(4) 1 d PU . .
O12 O 0.3682(15) 0.6899(15) 1.1415(10) 0.089(3) Uani 0.837(4) 1 d PU . .
O13 O 0.559(7) 0.597(7) 1.016(4) 0.080(6) Uani 0.18(2) 1 d PU . .
O14 O 0.450(7) 0.718(7) 1.016(4) 0.076(5) Uani 0.163(4) 1 d PU . .
O15 O 0.401(5) 0.533(5) 0.976(6) 0.17(2) Uani 0.328(10) 1 d P . .
C1 C 0.9339(8) 0.7927(7) 0.9984(6) 0.0184(12) Uani 1 1 d . . .
C2 C 0.7979(8) 0.8512(7) 1.0628(6) 0.0194(12) Uani 1 1 d . . .
H1 H 0.7496 0.9488 1.0233 0.023 Uiso 1 1 calc R . .
C3 C 0.7331(8) 0.7670(7) 1.1844(7) 0.0198(12) Uani 1 1 d . . .
C4 C 0.8037(8) 0.6243(7) 1.2412(7) 0.0233(13) Uani 1 1 d . . .
H2 H 0.7586 0.5670 1.3242 0.028 Uiso 1 1 calc R . .
C5 C 0.9382(8) 0.5637(7) 1.1797(6) 0.0210(13) Uani 1 1 d . . .
C6 C 1.0030(8) 0.6486(7) 1.0577(6) 0.0214(13) Uani 1 1 d . . .
H3 H 1.0952 0.6081 1.0144 0.026 Uiso 1 1 calc R . .
C11 C 1.0098(9) 0.8831(8) 0.8684(7) 0.0254(14) Uani 1 1 d . . .
H4 H 1.0169 0.9693 0.8749 0.031 Uiso 1 1 calc R . .
H5 H 1.1235 0.8319 0.8558 0.031 Uiso 1 1 calc R . .
C12 C 0.9171(7) 0.9244(6) 0.7475(6) 0.0159(11) Uani 1 1 d . . .
C31 C 0.5897(8) 0.8314(8) 1.2556(7) 0.0216(13) Uani 1 1 d . . .
H6 H 0.5320 0.7578 1.3171 0.026 Uiso 1 1 calc R . .
H7 H 0.5113 0.9037 1.1889 0.026 Uiso 1 1 calc R . .
C32 C 0.6377(8) 0.8977(7) 0.3348(6) 0.0182(12) Uani 1 1 d . . .
C51 C 1.0159(10) 0.4085(7) 1.2432(8) 0.0295(15) Uani 1 1 d . . .
H8 H 1.0618 0.3759 1.1713 0.035 Uiso 1 1 calc R . .
H9 H 0.9286 0.3586 1.2939 0.035 Uiso 1 1 calc R . .
C52 C 0.8486(10) 0.6327(8) 0.6637(8) 0.0322(16) Uani 1 1 d . . .

loop_
_atom_site_aniso_label
_atom_site_aniso_U_11
_atom_site_aniso_U_22
_atom_site_aniso_U_33
_atom_site_aniso_U_23
_atom_site_aniso_U_13
_atom_site_aniso_U_12
Nd1 0.00813(17) 0.01436(18) 0.01170(18) -0.00609(13) 0.00020(12) -0.00278(12)
O1 0.016(2) 0.025(2) 0.0104(19) -0.0058(18) 0.0030(16) -0.0093(18)
O2 0.028(3) 0.053(3) 0.013(2) -0.017(2) 0.0160(19) -0.029(2)
O3 0.010(2) 0.053(3) 0.035(3) -0.035(3) 0.0046(19) -0.006(2)
O4 0.0115(19) 0.027(2) 0.016(2) -0.0122(19) 0.0005(16) -0.0021(17)
O5 0.072(4) 0.017(2) 0.045(3) -0.006(2) -0.035(3) 0.001(3)
O6 0.081(5) 0.030(3) 0.104(6) -0.032(4) -0.065(5) 0.009(3)
O7 0.025(2) 0.024(2) 0.029(3) -0.015(2) -0.001(2) -0.0069(19)
O8 0.041(3) 0.024(2) 0.022(2) -0.006(2) -0.008(2) 0.000(2)
O9 0.030(3) 0.035(3) 0.048(3) -0.024(3) -0.011(2) -0.002(2)
O10 0.046(4) 0.040(4) 0.092(6) -0.008(4) 0.003(4) -0.001(3)
O11 0.078(6) 0.130(8) 0.023(4) -0.013(4) 0.002(4) -0.082(6)
O12 0.099(7) 0.135(9) 0.045(5) -0.029(6) 0.011(5) -0.064(7)
O13 0.092(10) 0.131(11) 0.033(8) -0.028(8) 0.006(8) -0.063(9)
O14 0.089(8) 0.129(10) 0.030(7) -0.029(7) 0.005(7) -0.068(8)
O15 0.12(3) 0.11(3) 0.30(7) -0.12(4) 0.07(4) -0.03(3)
C1 0.017(3) 0.024(3) 0.013(3) -0.005(3) -0.002(2) -0.006(2)
C2 0.019(3) 0.024(3) 0.019(3) -0.012(3) -0.002(2) -0.004(2)
C3 0.017(3) 0.029(3) 0.023(3) -0.018(3) 0.004(2) -0.009(2)
C4 0.027(3) 0.026(3) 0.019(3) -0.009(3) 0.003(3) -0.012(3)
C5 0.026(3) 0.019(3) 0.017(3) -0.004(3) -0.003(3) -0.007(3)
C6 0.019(3) 0.029(3) 0.018(3) -0.014(3) 0.003(2) -0.005(3)
C11 0.022(3) 0.037(4) 0.015(3) -0.008(3) -0.003(3) -0.007(3)
C12 0.014(3) 0.019(3) 0.013(3) -0.006(2) -0.002(2) -0.001(2)
C31 0.015(3) 0.038(4) 0.023(3) -0.022(3) 0.006(2) -0.012(3)
C32 0.019(3) 0.022(3) 0.020(3) -0.014(3) 0.000(2) -0.007(2)
C51 0.040(4) 0.021(3) 0.029(4) -0.010(3) -0.009(3) -0.006(3)
C52 0.044(4) 0.022(3) 0.034(4) -0.011(3) -0.013(3) -0.004(3)

loop_
_atom_type_symbol
_atom_type_description
_atom_type_scat_dispersion_real
_atom_type_scat_dispersion_imag
_atom_type_scat_source
Nd Nd -0.1943 3.0179 'International Tables Vol C Tables 4.2.6.8 and 6.1.1.4'
O O 0.0106 0.0060 'International Tables Vol C Tables 4.2.6.8 and 6.1.1.4'
C C 0.0033 0.0016 'International Tables Vol C Tables 4.2.6.8 and 6.1.1.4'
H H 0.0000 0.0000 'International Tables Vol C Tables 4.2.6.8 and 6.1.1.4'

loop_
_geom_angle_atom_site_label_1
_geom_angle_atom_site_label_2
_geom_angle_atom_site_label_3
_geom_angle
_geom_angle_site_symmetry_1
_geom_angle_site_symmetry_3
_geom_angle_publ_flag
O5 Nd1 O4 95.4(2) . 2_676 ?
O5 Nd1 O1 108.4(2) . 2_776 ?
O4 Nd1 O1 156.17(16) 2_676 2_776 ?
O5 Nd1 O7 147.56(18) . . ?
O4 Nd1 O7 80.90(15) 2_676 . ?
O1 Nd1 O7 79.96(15) 2_776 . ?
O5 Nd1 O8 141.83(19) . . ?
O4 Nd1 O8 77.13(17) 2_676 . ?
O1 Nd1 O8 82.84(16) 2_776 . ?
O7 Nd1 O8 69.06(16) . . ?
O5 Nd1 O3 73.3(2) . . ?
O4 Nd1 O3 115.42(14) 2_676 . ?
O1 Nd1 O3 71.35(14) 2_776 . ?
O7 Nd1 O3 137.32(17) . . ?
O8 Nd1 O3 76.44(17) . . ?
O5 Nd1 O1 82.55(18) . . ?
O4 Nd1 O1 122.34(13) 2_676 . ?
O1 Nd1 O1 64.48(16) 2_776 . ?
O7 Nd1 O1 72.85(15) . . ?
O8 Nd1 O1 133.24(16) . . ?
O3 Nd1 O1 118.75(14) . . ?
O5 Nd1 O2 73.04(19) . . ?
O4 Nd1 O2 73.30(15) 2_676 . ?
O1 Nd1 O2 114.83(14) 2_776 . ?
O7 Nd1 O2 75.05(17) . . ?
O8 Nd1 O2 136.31(17) . . ?
O3 Nd1 O2 145.91(18) . . ?
O1 Nd1 O2 50.86(14) . . ?
O5 Nd1 O4 72.81(17) . . ?
O4 Nd1 O4 65.42(16) 2_676 . ?
O1 Nd1 O4 119.30(13) 2_776 . ?
O7 Nd1 O4 131.47(15) . . ?
O8 Nd1 O4 70.05(16) . . ?
O3 Nd1 O4 50.30(13) . . ?
O1 Nd1 O4 155.02(15) . . ?
O2 Nd1 O4 122.42(14) . . ?
O5 Nd1 C32 70.46(19) . . ?
O4 Nd1 C32 90.75(16) 2_676 . ?
O1 Nd1 C32 95.36(16) 2_776 . ?
O7 Nd1 C32 141.32(17) . . ?
O8 Nd1 C32 72.27(17) . . ?
O3 Nd1 C32 24.91(16) . . ?
O1 Nd1 C32 139.34(16) . . ?
O2 Nd1 C32 138.36(17) . . ?
O4 Nd1 C32 25.41(15) . . ?
O5 Nd1 C12 75.43(18) . . ?
O4 Nd1 C12 97.96(15) 2_676 . ?
O1 Nd1 C12 89.99(15) 2_776 . ?
O7 Nd1 C12 73.24(16) . . ?
O8 Nd1 C12 142.30(17) . . ?
O3 Nd1 C12 135.70(16) . . ?
O1 Nd1 C12 25.65(15) . . ?
O2 Nd1 C12 25.25(15) . . ?
O4 Nd1 C12 142.12(16) . . ?
C32 Nd1 C12 145.42(17) . . ?
C12 O1 Nd1 148.4(4) . 2_776 ?
C12 O1 Nd1 95.5(3) . . ?
Nd1 O1 Nd1 115.52(16) 2_776 . ?
C12 O2 Nd1 95.1(3) . . ?
C32 O3 Nd1 97.2(4) . . ?
C32 O4 Nd1 153.0(4) . 2_676 ?
C32 O4 Nd1 92.0(3) . . ?
Nd1 O4 Nd1 114.58(16) 2_676 . ?
C52 O5 Nd1 158.7(7) . . ?
O15 O13 O14 154(5) 2_667 . ?
O13 O14 O11 94(4) . . ?
O13 O14 O12 109(5) . . ?
O11 O14 O12 155(6) . . ?
O13 O15 O15 74(3) 2_667 2_667 ?
C2 C1 C6 119.1(6) . . ?
C2 C1 C11 121.1(6) . . ?
C6 C1 C11 119.8(6) . . ?
C3 C2 C1 120.2(6) . . ?
C3 C2 H1 119.9 . . ?
C1 C2 H1 119.9 . . ?
C4 C3 C2 119.6(6) . . ?
C4 C3 C31 120.4(6) . . ?
C2 C3 C31 120.0(6) . . ?
C5 C4 C3 121.4(6) . . ?
C5 C4 H2 119.3 . . ?
C3 C4 H2 119.3 . . ?
C4 C5 C6 118.8(6) . . ?
C4 C5 C51 121.1(6) . . ?
C6 C5 C51 120.1(6) . . ?
C5 C6 C1 120.8(6) . . ?
C5 C6 H3 119.6 . . ?
C1 C6 H3 119.6 . . ?
C12 C11 C1 114.4(6) . . ?
C12 C11 H4 108.7 . . ?
C1 C11 H4 108.7 . . ?
C12 C11 H5 108.7 . . ?
C1 C11 H5 108.7 . . ?
H4 C11 H5 107.6 . . ?
O2 C12 O1 118.3(5) . . ?
O2 C12 C11 122.9(5) . . ?
O1 C12 C11 118.7(5) . . ?
O2 C12 Nd1 59.6(3) . . ?
O1 C12 Nd1 58.9(3) . . ?
C11 C12 Nd1 177.5(4) . . ?
C3 C31 C32 114.1(5) . 1_556 ?
C3 C31 H6 108.7 . . ?
C32 C31 H6 108.7 1_556 . ?
C3 C31 H7 108.7 . . ?
C32 C31 H7 108.7 1_556 . ?
H6 C31 H7 107.6 . . ?
O3 C32 O4 120.5(5) . . ?
O3 C32 C31 120.4(5) . 1_554 ?
O4 C32 C31 119.1(5) . 1_554 ?
O3 C32 Nd1 57.9(3) . . ?
O4 C32 Nd1 62.6(3) . . ?
C31 C32 Nd1 175.1(5) 1_554 . ?
C5 C51 C52 115.2(6) . 2_767 ?
C5 C51 H8 108.5 . . ?
C52 C51 H8 108.5 2_767 . ?
C5 C51 H9 108.5 . . ?
C52 C51 H9 108.5 2_767 . ?
H8 C51 H9 107.5 . . ?
O5 C52 O6 124.3(7) . . ?
O5 C52 C51 115.9(6) . 2_767 ?
O6 C52 C51 119.8(7) . 2_767 ?

loop_
_geom_bond_atom_site_label_1
_geom_bond_atom_site_label_2
_geom_bond_distance
_geom_bond_site_symmetry_2
_geom_bond_publ_flag
Nd1 O5 2.351(5) . ?
Nd1 O4 2.409(4) 2_676 ?
Nd1 O1 2.459(4) 2_776 ?
Nd1 O7 2.474(4) . ?
Nd1 O8 2.524(5) . ?
Nd1 O3 2.524(4) . ?
Nd1 O1 2.552(4) . ?
Nd1 O2 2.570(4) . ?
Nd1 O4 2.626(4) . ?
Nd1 C32 2.955(6) . ?
Nd1 C12 2.967(6) . ?
O1 C12 1.290(7) . ?
O1 Nd1 2.459(4) 2_776 ?
O2 C12 1.271(8) . ?
O3 C32 1.255(8) . ?
O4 C32 1.269(7) . ?
O4 Nd1 2.409(4) 2_676 ?
O5 C52 1.245(9) . ?
O6 C52 1.246(9) . ?
O11 O14 1.39(5) . ?
O12 O14 1.40(5) . ?
O13 O15 1.33(7) 2_667 ?
O13 O14 1.38(8) . ?
O15 O13 1.33(7) 2_667 ?
O15 O15 1.71(10) 2_667 ?
C1 C2 1.398(9) . ?
C1 C6 1.399(9) . ?
C1 C11 1.511(9) . ?
C2 C3 1.389(9) . ?
C2 H1 0.9500 . ?
C3 C4 1.388(10) . ?
C3 C31 1.509(8) . ?
C4 C5 1.383(9) . ?
C4 H2 0.9500 . ?
C5 C6 1.395(10) . ?
C5 C51 1.512(9) . ?
C6 H3 0.9500 . ?
C11 C12 1.505(8) . ?
C11 H4 0.9900 . ?
C11 H5 0.9900 . ?
C31 C32 1.516(8) 1_556 ?
C31 H6 0.9900 . ?
C31 H7 0.9900 . ?
C32 C31 1.516(8) 1_554 ?
C51 C52 1.518(10) 2_767 ?
C51 H8 0.9900 . ?
C51 H9 0.9900 . ?
C52 C51 1.518(10) 2_767 ?

loop_
_geom_torsion_atom_site_label_1
_geom_torsion_atom_site_label_2
_geom_torsion_atom_site_label_3
_geom_torsion_atom_site_label_4
_geom_torsion
_geom_torsion_site_symmetry_1
_geom_torsion_site_symmetry_2
_geom_torsion_site_symmetry_3
_geom_torsion_site_symmetry_4
_geom_torsion_publ_flag
O5 Nd1 O1 C12 -71.7(4) . . . . ?
O4 Nd1 O1 C12 19.9(4) 2_676 . . . ?
O1 Nd1 O1 C12 173.7(5) 2_776 . . . ?
O7 Nd1 O1 C12 86.9(4) . . . . ?
O8 Nd1 O1 C12 123.4(4) . . . . ?
O3 Nd1 O1 C12 -138.0(3) . . . . ?
O2 Nd1 O1 C12 2.4(3) . . . . ?
O4 Nd1 O1 C12 -81.2(5) . . . . ?
C32 Nd1 O1 C12 -119.6(4) . . . . ?
O5 Nd1 O1 Nd1 114.5(2) . . . 2_776 ?
O4 Nd1 O1 Nd1 -153.82(18) 2_676 . . 2_776 ?
O1 Nd1 O1 Nd1 0.0 2_776 . . 2_776 ?
O7 Nd1 O1 Nd1 -86.9(2) . . . 2_776 ?
O8 Nd1 O1 Nd1 -50.3(3) . . . 2_776 ?
O3 Nd1 O1 Nd1 48.2(3) . . . 2_776 ?
O2 Nd1 O1 Nd1 -171.3(3) . . . 2_776 ?
O4 Nd1 O1 Nd1 105.0(3) . . . 2_776 ?
C32 Nd1 O1 Nd1 66.6(3) . . . 2_776 ?
C12 Nd1 O1 Nd1 -173.7(5) . . . 2_776 ?
O5 Nd1 O2 C12 91.7(4) . . . . ?
O4 Nd1 O2 C12 -167.1(4) 2_676 . . . ?
O1 Nd1 O2 C12 -11.1(4) 2_776 . . . ?
O7 Nd1 O2 C12 -82.3(4) . . . . ?
O8 Nd1 O2 C12 -117.7(4) . . . . ?
O3 Nd1 O2 C12 82.0(4) . . . . ?
O1 Nd1 O2 C12 -2.5(3) . . . . ?
O4 Nd1 O2 C12 147.7(4) . . . . ?
C32 Nd1 O2 C12 121.3(4) . . . . ?
O5 Nd1 O3 C32 79.4(5) . . . . ?
O4 Nd1 O3 C32 -8.6(5) 2_676 . . . ?
O1 Nd1 O3 C32 -163.9(5) 2_776 . . . ?
O7 Nd1 O3 C32 -113.5(4) . . . . ?
O8 Nd1 O3 C32 -77.0(4) . . . . ?
O1 Nd1 O3 C32 150.8(4) . . . . ?
O2 Nd1 O3 C32 89.1(5) . . . . ?
O4 Nd1 O3 C32 -1.9(4) . . . . ?
C12 Nd1 O3 C32 126.3(4) . . . . ?
O5 Nd1 O4 C32 -80.5(4) . . . . ?
O4 Nd1 O4 C32 175.1(5) 2_676 . . . ?
O1 Nd1 O4 C32 21.4(4) 2_776 . . . ?
O7 Nd1 O4 C32 124.6(4) . . . . ?
O8 Nd1 O4 C32 90.5(4) . . . . ?
O3 Nd1 O4 C32 1.8(4) . . . . ?
O1 Nd1 O4 C32 -70.6(5) . . . . ?
O2 Nd1 O4 C32 -136.6(4) . . . . ?
C12 Nd1 O4 C32 -114.8(4) . . . . ?
O5 Nd1 O4 Nd1 104.4(3) . . . 2_676 ?
O4 Nd1 O4 Nd1 0.0 2_676 . . 2_676 ?
O1 Nd1 O4 Nd1 -153.73(17) 2_776 . . 2_676 ?
O7 Nd1 O4 Nd1 -50.5(3) . . . 2_676 ?
O8 Nd1 O4 Nd1 -84.6(2) . . . 2_676 ?
O3 Nd1 O4 Nd1 -173.3(3) . . . 2_676 ?
O1 Nd1 O4 Nd1 114.3(3) . . . 2_676 ?
O2 Nd1 O4 Nd1 48.3(3) . . . 2_676 ?
C32 Nd1 O4 Nd1 -175.1(5) . . . 2_676 ?
C12 Nd1 O4 Nd1 70.1(3) . . . 2_676 ?
O4 Nd1 O5 C52 -163.6(15) 2_676 . . . ?
O1 Nd1 O5 C52 18.3(15) 2_776 . . . ?
O7 Nd1 O5 C52 -82.1(16) . . . . ?
O8 Nd1 O5 C52 120.5(14) . . . . ?
O3 Nd1 O5 C52 81.5(15) . . . . ?
O1 Nd1 O5 C52 -41.6(15) . . . . ?
O2 Nd1 O5 C52 -92.8(15) . . . . ?
O4 Nd1 O5 C52 134.2(15) . . . . ?
C32 Nd1 O5 C52 107.6(15) . . . . ?
C12 Nd1 O5 C52 -66.7(15) . . . . ?
O15 O13 O14 O11 -126(11) 2_667 . . . ?
O15 O13 O14 O12 64(12) 2_667 . . . ?
C6 C1 C2 C3 0.3(9) . . . . ?
C11 C1 C2 C3 -177.9(6) . . . . ?
C1 C2 C3 C4 -0.4(9) . . . . ?
C1 C2 C3 C31 178.0(5) . . . . ?
C2 C3 C4 C5 0.4(10) . . . . ?
C31 C3 C4 C5 -178.1(6) . . . . ?
C3 C4 C5 C6 -0.2(10) . . . . ?
C3 C4 C5 C51 179.1(6) . . . . ?
C4 C5 C6 C1 0.2(10) . . . . ?
C51 C5 C6 C1 -179.2(6) . . . . ?
C2 C1 C6 C5 -0.2(9) . . . . ?
C11 C1 C6 C5 178.1(6) . . . . ?
C2 C1 C11 C12 -78.6(8) . . . . ?
C6 C1 C11 C12 103.2(7) . . . . ?
Nd1 O2 C12 O1 4.3(6) . . . . ?
Nd1 O2 C12 C11 -179.4(5) . . . . ?
Nd1 O1 C12 O2 164.8(5) 2_776 . . . ?
Nd1 O1 C12 O2 -4.4(6) . . . . ?
Nd1 O1 C12 C11 -11.6(11) 2_776 . . . ?
Nd1 O1 C12 C11 179.2(5) . . . . ?
Nd1 O1 C12 Nd1 169.2(8) 2_776 . . . ?
C1 C11 C12 O2 30.4(9) . . . . ?
C1 C11 C12 O1 -153.3(6) . . . . ?
O5 Nd1 C12 O2 -81.1(4) . . . . ?
O4 Nd1 C12 O2 12.4(4) 2_676 . . . ?
O1 Nd1 C12 O2 169.9(4) 2_776 . . . ?
O7 Nd1 C12 O2 90.4(4) . . . . ?
O8 Nd1 C12 O2 91.7(5) . . . . ?
O3 Nd1 C12 O2 -127.4(4) . . . . ?
O1 Nd1 C12 O2 175.5(6) . . . . ?
O4 Nd1 C12 O2 -47.3(5) . . . . ?
C32 Nd1 C12 O2 -90.6(5) . . . . ?
O5 Nd1 C12 O1 103.4(4) . . . . ?
O4 Nd1 C12 O1 -163.1(3) 2_676 . . . ?
O1 Nd1 C12 O1 -5.6(4) 2_776 . . . ?
O7 Nd1 C12 O1 -85.2(4) . . . . ?
O8 Nd1 C12 O1 -83.9(4) . . . . ?
O3 Nd1 C12 O1 57.1(4) . . . . ?
O2 Nd1 C12 O1 -175.5(6) . . . . ?
O4 Nd1 C12 O1 137.2(3) . . . . ?
C32 Nd1 C12 O1 93.8(4) . . . . ?
C4 C3 C31 C32 97.2(7) . . . 1_556 ?
C2 C3 C31 C32 -81.3(8) . . . 1_556 ?
Nd1 O3 C32 O4 3.4(7) . . . . ?
Nd1 O3 C32 C31 -174.6(5) . . . 1_554 ?
Nd1 O4 C32 O3 166.8(6) 2_676 . . . ?
Nd1 O4 C32 O3 -3.3(7) . . . . ?
Nd1 O4 C32 C31 -15.1(13) 2_676 . . 1_554 ?
Nd1 O4 C32 C31 174.8(5) . . . 1_554 ?
Nd1 O4 C32 Nd1 170.1(10) 2_676 . . . ?
O5 Nd1 C32 O3 -92.4(5) . . . . ?
O4 Nd1 C32 O3 172.2(4) 2_676 . . . ?
O1 Nd1 C32 O3 15.3(4) 2_776 . . . ?
O7 Nd1 C32 O3 95.9(5) . . . . ?
O8 Nd1 C32 O3 96.0(4) . . . . ?
O1 Nd1 C32 O3 -41.0(5) . . . . ?
O2 Nd1 C32 O3 -122.5(4) . . . . ?
O4 Nd1 C32 O3 176.7(7) . . . . ?
C12 Nd1 C32 O3 -82.5(5) . . . . ?
O5 Nd1 C32 O4 90.9(4) . . . . ?
O4 Nd1 C32 O4 -4.5(4) 2_676 . . . ?
O1 Nd1 C32 O4 -161.4(4) 2_776 . . . ?
O7 Nd1 C32 O4 -80.8(4) . . . . ?
O8 Nd1 C32 O4 -80.7(4) . . . . ?
O3 Nd1 C32 O4 -176.7(7) . . . . ?
O1 Nd1 C32 O4 142.3(3) . . . . ?
O2 Nd1 C32 O4 60.8(5) . . . . ?
C12 Nd1 C32 O4 100.8(4) . . . . ?
C4 C5 C51 C52 -89.4(9) . . . 2_767 ?
C6 C5 C51 C52 89.9(8) . . . 2_767 ?
Nd1 O5 C52 O6 -129.0(13) . . . . ?
Nd1 O5 C52 C51 53.0(18) . . . 2_767 ?
